data_4336783
loop_
_publ_author_name
'Arumugam Thangavel'
'Marika Wieliczko'
'John Bacsa'
'Christopher C. Scarborough'

_publ_contact_author_address
; 
Department of Chemistry
Emory University
Atlanta, GA 30322, USA
;
_publ_contact_author_email scarborough@emory.edu
_publ_contact_author_name 'Scarborough, Christopher C.'
_publ_section_title
;
 1,4,7-Triazacyclononane Ligands Bearing Tertiary Alkyl Nitrogen
 Substituents
;
_journal_name_full 'Inorganic Chemistry'
_journal_page_first 13282
_journal_page_last 13287
_journal_paper_doi 10.1021/ic402626p
_journal_volume 52
_journal_year 2013
_chemical_formula_moiety 'C20 H42 Cu N4, F6 P'
_chemical_formula_sum 'C20 H42 Cu F6 N4 P'
_chemical_formula_weight 547.09
_chemical_name_systematic
;
 ? 
;
_space_group_crystal_system monoclinic
_space_group_IT_number 14
_space_group_name_Hall '-P 2yn'
_space_group_name_H-M_alt 'P 1 21/n 1'
_symmetry_space_group_name_Hall '-P 2yn'
_symmetry_space_group_name_H-M 'P 1 21/n 1'
_atom_sites_solution_hydrogens geom
_atom_sites_solution_primary dual
_atom_sites_solution_secondary difmap
_audit_creation_date 2012-04-06
_audit_creation_method
;
  Olex2 1.2-alpha
  (compiled Mar 30 2012 14:36:40, GUI svn.r4156)
;
_cell_angle_alpha 90.00
_cell_angle_beta 92.390(6)
_cell_angle_gamma 90.00
_cell_formula_units_Z 4
_cell_length_a 9.0174(6)
_cell_length_b 26.739(2)
_cell_length_c 10.7582(8)
_cell_measurement_reflns_used 1868
_cell_measurement_temperature 110.2
_cell_measurement_theta_max 21.57
_cell_measurement_theta_min 2.43
_cell_volume 2591.7(3)
_computing_cell_refinement 'SAINT v7.68A (Bruker, 2009)'
_computing_data_collection 'APEX2 v2011.2-4 (Bruker, 2011)'
_computing_data_reduction 'SAINT v7.68A (Bruker, 2009)'
_computing_molecular_graphics
;
O. V. Dolomanov, L. J. Bourhis, R. J. Gildea, J. A. K. Howard and H. Puschmann,
OLEX2: a complete structure solution, refinement and analysis program.
J. Appl. Cryst. (2009). 42, 339-341.
;
_computing_publication_material
;
O. V. Dolomanov, L. J. Bourhis, R. J. Gildea, J. A. K. Howard and H. Puschmann,
OLEX2: a complete structure solution, refinement and analysis program.
J. Appl. Cryst. (2009). 42, 339-341.
;
_computing_structure_refinement
;
XL, G.M. Sheldrick, Acta Cryst.
(2008). A64, 112-122
;
_computing_structure_solution
;
XM, G.M. Sheldrick, Acta Cryst.
(2008). A64, 112-122
;
_diffrn_ambient_temperature 110.2
_diffrn_detector_area_resol_mean 512
_diffrn_measured_fraction_theta_full 0.998
_diffrn_measured_fraction_theta_max 0.998
_diffrn_measurement_device_type 'Bruker APEX-II CCD'
_diffrn_measurement_method '\f and \w scans'
_diffrn_radiation_monochromator graphite
_diffrn_radiation_type MoK\a
_diffrn_radiation_wavelength 0.71073
_diffrn_reflns_av_R_equivalents 0.2080
_diffrn_reflns_av_unetI/netI 0.2292
_diffrn_reflns_limit_h_max 10
_diffrn_reflns_limit_h_min -11
_diffrn_reflns_limit_k_max 30
_diffrn_reflns_limit_k_min -34
_diffrn_reflns_limit_l_max 13
_diffrn_reflns_limit_l_min -13
_diffrn_reflns_number 20975
_diffrn_reflns_theta_full 27.10
_diffrn_reflns_theta_max 27.10
_diffrn_reflns_theta_min 1.52
_diffrn_source 'fine-focus sealed tube'
_diffrn_standards_number 0
_exptl_absorpt_coefficient_mu 0.962
_exptl_absorpt_correction_T_max 1.0000
_exptl_absorpt_correction_T_min 0.7556
_exptl_absorpt_correction_type multi-scan
_exptl_absorpt_process_details
;
SADABS-2008/1 (Bruker,2008) was used for absorption correction.
R(int) was 0.0902 before and 0.0736 after correction.
The Ratio of minimum to maximum transmission is 0.7556.
The \l/2 correction factor is 0.0015.
;
_exptl_crystal_colour colourless
_exptl_crystal_colour_primary colourless
_exptl_crystal_density_diffrn 1.402
_exptl_crystal_description needle
_exptl_crystal_F_000 1152
_exptl_crystal_size_max 0.211
_exptl_crystal_size_mid 0.094
_exptl_crystal_size_min 0.067
_refine_diff_density_max 1.063
_refine_diff_density_min -0.644
_refine_diff_density_rms 0.118
_refine_ls_extinction_method none
_refine_ls_goodness_of_fit_ref 0.968
_refine_ls_hydrogen_treatment mixed
_refine_ls_matrix_type full
_refine_ls_number_parameters 299
_refine_ls_number_reflns 5720
_refine_ls_number_restraints 0
_refine_ls_restrained_S_all 0.968
_refine_ls_R_factor_all 0.2011
_refine_ls_R_factor_gt 0.0794
_refine_ls_shift/su_max 0.002
_refine_ls_shift/su_mean 0.000
_refine_ls_structure_factor_coef Fsqd
_refine_ls_weighting_details 'calc w=1/[\s^2^(Fo^2^)+(0.0601P)^2^+0.0000P] where P=(Fo^2^+2Fc^2^)/3'
_refine_ls_weighting_scheme calc
_refine_ls_wR_factor_gt 0.1415
_refine_ls_wR_factor_ref 0.1829
_reflns_number_gt 2553
_reflns_number_total 5720
_reflns_threshold_expression >2sigma(I)
_cod_data_source_file ic402626p_si_002_02.cif
_cod_data_source_block 1204_Thangavel_ttacnCuMeCNPF6
_cod_database_code 4336783

loop_
_space_group_symop_id
_space_group_symop_operation_xyz
1 'x, y, z'
2 '-x+1/2, y+1/2, -z+1/2'
3 '-x, -y, -z'
4 'x-1/2, -y-1/2, z-1/2'

loop_
_atom_site_label
_atom_site_type_symbol
_atom_site_fract_x
_atom_site_fract_y
_atom_site_fract_z
_atom_site_U_iso_or_equiv
_atom_site_adp_type
_atom_site_occupancy
_atom_site_symmetry_multiplicity
_atom_site_calc_flag
_atom_site_refinement_flags
C1 C 0.6975(7) 0.6192(2) 0.0188(6) 0.0215(15) Uani 1 1 d .
H1A H 0.5934 0.6259 -0.0006 0.026 Uiso 1 1 calc R
H1B H 0.7267 0.5910 -0.0315 0.026 Uiso 1 1 calc R
C2 C 0.7888(7) 0.6649(2) -0.0150(6) 0.0216(15) Uani 1 1 d .
H2A H 0.7881 0.6676 -0.1049 0.026 Uiso 1 1 calc R
H2B H 0.7407 0.6945 0.0165 0.026 Uiso 1 1 calc R
C3 C 0.9797(7) 0.7124(2) 0.0960(6) 0.0243(16) Uani 1 1 d .
H3A H 0.9583 0.7395 0.0383 0.029 Uiso 1 1 calc R
H3B H 1.0851 0.7133 0.1181 0.029 Uiso 1 1 calc R
C4 C 0.8929(7) 0.7207(2) 0.2132(6) 0.0211(15) Uani 1 1 d .
H4A H 0.9320 0.7500 0.2561 0.025 Uiso 1 1 calc R
H4B H 0.7900 0.7273 0.1890 0.025 Uiso 1 1 calc R
C5 C 0.7445(7) 0.6639(2) 0.3371(6) 0.0240(16) Uani 1 1 d .
H5A H 0.6982 0.6933 0.3715 0.029 Uiso 1 1 calc R
H5B H 0.7506 0.6387 0.4018 0.029 Uiso 1 1 calc R
C6 C 0.6469(7) 0.6446(2) 0.2300(6) 0.0227(16) Uani 1 1 d .
H6A H 0.5573 0.6307 0.2631 0.027 Uiso 1 1 calc R
H6B H 0.6177 0.6726 0.1771 0.027 Uiso 1 1 calc R
C7 C 1.0006(7) 0.6866(2) 0.4149(6) 0.0248(16) Uani 1 1 d .
C8 C 1.1566(7) 0.6966(3) 0.3707(7) 0.0317(18) Uani 1 1 d .
H8A H 1.1831 0.6709 0.3133 0.048 Uiso 1 1 calc R
H8B H 1.2259 0.6965 0.4409 0.048 Uiso 1 1 calc R
H8C H 1.1588 0.7285 0.3303 0.048 Uiso 1 1 calc R
C9 C 1.0041(8) 0.6400(2) 0.4979(6) 0.0282(17) Uani 1 1 d .
H9A H 0.9138 0.6381 0.5420 0.042 Uiso 1 1 calc R
H9B H 1.0872 0.6420 0.5564 0.042 Uiso 1 1 calc R
H9C H 1.0134 0.6107 0.4473 0.042 Uiso 1 1 calc R
C10 C 0.9483(8) 0.7305(2) 0.4941(6) 0.0349(19) Uani 1 1 d .
H10A H 0.9430 0.7603 0.4443 0.052 Uiso 1 1 calc R
H10B H 1.0173 0.7356 0.5634 0.052 Uiso 1 1 calc R
H10C H 0.8520 0.7232 0.5242 0.052 Uiso 1 1 calc R
C11 C 1.0535(8) 0.6516(2) -0.0653(6) 0.0243(16) Uani 1 1 d .
C12 C 1.0610(8) 0.6935(3) -0.1634(6) 0.0327(19) Uani 1 1 d .
H12A H 0.9642 0.6986 -0.2018 0.049 Uiso 1 1 calc R
H12B H 1.1291 0.6841 -0.2255 0.049 Uiso 1 1 calc R
H12C H 1.0943 0.7239 -0.1238 0.049 Uiso 1 1 calc R
C13 C 1.2088(7) 0.6431(3) -0.0061(7) 0.0344(19) Uani 1 1 d .
H13A H 1.2453 0.6737 0.0301 0.052 Uiso 1 1 calc R
H13B H 1.2744 0.6322 -0.0687 0.052 Uiso 1 1 calc R
H13C H 1.2042 0.6180 0.0574 0.052 Uiso 1 1 calc R
C14 C 1.0058(8) 0.6031(2) -0.1303(6) 0.0306(18) Uani 1 1 d .
H14A H 0.9849 0.5782 -0.0690 0.046 Uiso 1 1 calc R
H14B H 1.0842 0.5915 -0.1806 0.046 Uiso 1 1 calc R
H14C H 0.9183 0.6091 -0.1820 0.046 Uiso 1 1 calc R
C15 C 0.6595(7) 0.5530(2) 0.1758(6) 0.0218(16) Uani 1 1 d .
C16 C 0.4952(7) 0.5473(2) 0.1355(7) 0.0296(18) Uani 1 1 d .
H16A H 0.4367 0.5696 0.1831 0.044 Uiso 1 1 calc R
H16B H 0.4643 0.5135 0.1494 0.044 Uiso 1 1 calc R
H16C H 0.4819 0.5552 0.0487 0.044 Uiso 1 1 calc R
C17 C 0.6813(8) 0.5415(2) 0.3158(6) 0.0279(17) Uani 1 1 d .
H17A H 0.7836 0.5463 0.3412 0.042 Uiso 1 1 calc R
H17B H 0.6534 0.5075 0.3312 0.042 Uiso 1 1 calc R
H17C H 0.6205 0.5636 0.3622 0.042 Uiso 1 1 calc R
C18 C 0.7485(7) 0.5150(2) 0.1049(6) 0.0275(17) Uani 1 1 d .
H18A H 0.7288 0.5193 0.0172 0.041 Uiso 1 1 calc R
H18B H 0.7206 0.4818 0.1288 0.041 Uiso 1 1 calc R
H18C H 0.8524 0.5199 0.1240 0.041 Uiso 1 1 calc R
C19 C 1.1541(7) 0.5343(3) 0.2972(6) 0.0253(17) Uani 1 1 d .
C20 C 1.2430(9) 0.4982(3) 0.3700(7) 0.048(2) Uani 1 1 d .
H20A H 1.2987 0.4779 0.3150 0.072 Uiso 1 1 calc R
H20B H 1.1786 0.4772 0.4162 0.072 Uiso 1 1 calc R
H20C H 1.3099 0.5156 0.4264 0.072 Uiso 1 1 calc R
Cu1 Cu 0.95129(9) 0.61372(3) 0.18677(7) 0.0188(2) Uani 1 1 d .
N1 N 0.7169(5) 0.60570(18) 0.1517(5) 0.0190(12) Uani 1 1 d .
N2 N 0.9442(6) 0.66431(17) 0.0332(5) 0.0171(12) Uani 1 1 d .
N3 N 0.8990(6) 0.67731(18) 0.3016(5) 0.0196(13) Uani 1 1 d .
N4 N 1.0834(6) 0.5635(2) 0.2460(5) 0.0230(13) Uani 1 1 d .
F1 F 1.0151(5) 0.91948(15) 0.2682(4) 0.0455(12) Uani 1 1 d .
F2 F 1.1699(5) 0.8803(2) 0.1471(5) 0.0788(17) Uani 1 1 d .
F3 F 1.0160(7) 0.83659(16) 0.2654(5) 0.083(2) Uani 1 1 d .
F4 F 0.9770(6) 0.92142(16) 0.0610(4) 0.0617(15) Uani 1 1 d .
F5 F 0.9804(6) 0.83768(16) 0.0544(5) 0.0658(15) Uani 1 1 d .
F6 F 0.8250(5) 0.8774(2) 0.1773(4) 0.0819(19) Uani 1 1 d .
P1 P 0.99664(19) 0.87821(7) 0.16111(17) 0.0268(5) Uani 1 1 d .

loop_
_atom_site_aniso_label
_atom_site_aniso_U_11
_atom_site_aniso_U_22
_atom_site_aniso_U_33
_atom_site_aniso_U_23
_atom_site_aniso_U_13
_atom_site_aniso_U_12
C1 0.013(3) 0.028(4) 0.022(3) 0.000(3) -0.014(3) 0.003(3)
C2 0.025(4) 0.017(4) 0.022(4) 0.005(3) -0.005(3) 0.000(3)
C3 0.032(4) 0.011(3) 0.030(4) -0.003(3) -0.005(3) -0.004(3)
C4 0.029(4) 0.011(3) 0.023(4) -0.002(3) -0.010(3) 0.001(3)
C5 0.021(4) 0.030(4) 0.020(4) -0.001(3) -0.011(3) 0.004(3)
C6 0.015(4) 0.026(4) 0.027(4) -0.001(3) -0.003(3) 0.004(3)
C7 0.031(4) 0.020(4) 0.023(4) -0.005(3) -0.012(3) 0.001(3)
C8 0.029(4) 0.031(4) 0.034(5) -0.004(4) -0.012(4) -0.009(3)
C9 0.032(4) 0.024(4) 0.027(4) -0.006(3) -0.011(3) 0.004(3)
C10 0.048(5) 0.025(4) 0.031(4) -0.004(3) -0.010(4) -0.002(4)
C11 0.032(4) 0.016(4) 0.024(4) 0.006(3) -0.006(3) -0.004(3)
C12 0.038(5) 0.036(4) 0.024(4) 0.008(3) 0.004(4) -0.008(4)
C13 0.021(4) 0.034(4) 0.047(5) 0.006(4) -0.001(4) -0.003(3)
C14 0.040(5) 0.021(4) 0.031(4) 0.000(3) 0.008(4) 0.006(3)
C15 0.023(4) 0.017(4) 0.026(4) 0.005(3) -0.002(3) 0.002(3)
C16 0.028(4) 0.024(4) 0.035(4) 0.002(3) -0.014(3) -0.008(3)
C17 0.029(4) 0.023(4) 0.031(4) -0.002(3) -0.007(3) -0.009(3)
C18 0.026(4) 0.021(4) 0.035(4) -0.001(3) -0.008(3) -0.004(3)
C19 0.023(4) 0.028(4) 0.025(4) 0.004(3) -0.002(3) 0.005(3)
C20 0.054(6) 0.043(5) 0.045(5) 0.012(4) -0.008(4) 0.026(4)
Cu1 0.0177(4) 0.0153(4) 0.0227(4) 0.0014(4) -0.0075(3) 0.0021(4)
N1 0.016(3) 0.019(3) 0.022(3) -0.002(2) -0.001(2) 0.002(2)
N2 0.018(3) 0.011(3) 0.022(3) -0.004(2) -0.004(2) -0.001(2)
N3 0.025(3) 0.010(3) 0.023(3) 0.005(2) -0.007(3) 0.000(2)
N4 0.019(3) 0.019(3) 0.031(3) 0.004(3) -0.004(3) 0.000(3)
F1 0.073(3) 0.038(3) 0.025(2) -0.004(2) -0.005(2) 0.003(2)
F2 0.029(3) 0.090(4) 0.118(5) -0.043(4) 0.005(3) -0.001(3)
F3 0.143(5) 0.031(3) 0.070(4) 0.022(3) -0.058(4) -0.032(3)
F4 0.116(4) 0.042(3) 0.027(3) 0.011(2) -0.005(3) -0.005(3)
F5 0.095(4) 0.035(3) 0.067(4) -0.017(3) -0.011(3) -0.009(3)
F6 0.032(3) 0.166(6) 0.048(3) 0.009(4) -0.003(2) -0.016(3)
P1 0.0232(10) 0.0255(11) 0.0312(11) 0.0020(9) -0.0055(8) -0.0044(8)

loop_
_atom_type_symbol
_atom_type_description
_atom_type_scat_dispersion_real
_atom_type_scat_dispersion_imag
_atom_type_scat_source
C C 0.0033 0.0016 'International Tables Vol C Tables 4.2.6.8 and 6.1.1.4'
H H 0.0000 0.0000 'International Tables Vol C Tables 4.2.6.8 and 6.1.1.4'
Cu Cu 0.3201 1.2651 'International Tables Vol C Tables 4.2.6.8 and 6.1.1.4'
F F 0.0171 0.0103 'International Tables Vol C Tables 4.2.6.8 and 6.1.1.4'
N N 0.0061 0.0033 'International Tables Vol C Tables 4.2.6.8 and 6.1.1.4'
P P 0.1023 0.0942 'International Tables Vol C Tables 4.2.6.8 and 6.1.1.4'

loop_
_geom_angle_atom_site_label_1
_geom_angle_atom_site_label_2
_geom_angle_atom_site_label_3
_geom_angle
H1A C1 H1B 107.8
C2 C1 H1A 109.1
C2 C1 H1B 109.1
N1 C1 H1A 109.1
N1 C1 H1B 109.1
N1 C1 C2 112.5(5)
C1 C2 H2A 108.5
C1 C2 H2B 108.5
H2A C2 H2B 107.5
N2 C2 C1 115.0(5)
N2 C2 H2A 108.5
N2 C2 H2B 108.5
H3A C3 H3B 107.8
C4 C3 H3A 108.9
C4 C3 H3B 108.9
N2 C3 H3A 108.9
N2 C3 H3B 108.9
N2 C3 C4 113.2(5)
C3 C4 H4A 108.8
C3 C4 H4B 108.8
H4A C4 H4B 107.7
N3 C4 C3 113.9(5)
N3 C4 H4A 108.8
N3 C4 H4B 108.8
H5A C5 H5B 107.7
C6 C5 H5A 108.8
C6 C5 H5B 108.8
N3 C5 H5A 108.8
N3 C5 H5B 108.8
N3 C5 C6 113.8(5)
C5 C6 H6A 108.5
C5 C6 H6B 108.5
H6A C6 H6B 107.5
N1 C6 C5 114.9(5)
N1 C6 H6A 108.5
N1 C6 H6B 108.5
C8 C7 C9 109.0(6)
C8 C7 C10 110.3(5)
C9 C7 C10 107.3(5)
N3 C7 C8 108.2(5)
N3 C7 C9 109.4(5)
N3 C7 C10 112.5(5)
C7 C8 H8A 109.5
C7 C8 H8B 109.5
C7 C8 H8C 109.5
H8A C8 H8B 109.5
H8A C8 H8C 109.5
H8B C8 H8C 109.5
C7 C9 H9A 109.5
C7 C9 H9B 109.5
C7 C9 H9C 109.5
H9A C9 H9B 109.5
H9A C9 H9C 109.5
H9B C9 H9C 109.5
C7 C10 H10A 109.5
C7 C10 H10B 109.5
C7 C10 H10C 109.5
H10A C10 H10B 109.5
H10A C10 H10C 109.5
H10B C10 H10C 109.5
C13 C11 C12 109.1(6)
C14 C11 C12 108.9(6)
C14 C11 C13 107.4(6)
N2 C11 C12 111.3(5)
N2 C11 C13 110.7(5)
N2 C11 C14 109.4(5)
C11 C12 H12A 109.5
C11 C12 H12B 109.5
C11 C12 H12C 109.5
H12A C12 H12B 109.5
H12A C12 H12C 109.5
H12B C12 H12C 109.5
C11 C13 H13A 109.5
C11 C13 H13B 109.5
C11 C13 H13C 109.5
H13A C13 H13B 109.5
H13A C13 H13C 109.5
H13B C13 H13C 109.5
C11 C14 H14A 109.5
C11 C14 H14B 109.5
C11 C14 H14C 109.5
H14A C14 H14B 109.5
H14A C14 H14C 109.5
H14B C14 H14C 109.5
C16 C15 C17 109.8(5)
C18 C15 C16 108.4(6)
C18 C15 C17 108.0(5)
C18 C15 N1 110.0(5)
N1 C15 C16 111.9(5)
N1 C15 C17 108.6(5)
C15 C16 H16A 109.5
C15 C16 H16B 109.5
C15 C16 H16C 109.5
H16A C16 H16B 109.5
H16A C16 H16C 109.5
H16B C16 H16C 109.5
C15 C17 H17A 109.5
C15 C17 H17B 109.5
C15 C17 H17C 109.5
H17A C17 H17B 109.5
H17A C17 H17C 109.5
H17B C17 H17C 109.5
C15 C18 H18A 109.5
C15 C18 H18B 109.5
C15 C18 H18C 109.5
H18A C18 H18B 109.5
H18A C18 H18C 109.5
H18B C18 H18C 109.5
N4 C19 C20 176.7(8)
C19 C20 H20A 109.5
C19 C20 H20B 109.5
C19 C20 H20C 109.5
H20A C20 H20B 109.5
H20A C20 H20C 109.5
H20B C20 H20C 109.5
N1 Cu1 N3 86.69(19)
N2 Cu1 N1 85.96(19)
N2 Cu1 N3 86.78(19)
N4 Cu1 N1 126.3(2)
N4 Cu1 N2 135.2(2)
N4 Cu1 N3 121.0(2)
C1 N1 C6 109.9(5)
C1 N1 C15 111.2(5)
C1 N1 Cu1 102.8(3)
C6 N1 C15 113.2(5)
C6 N1 Cu1 105.5(4)
C15 N1 Cu1 113.6(4)
C2 N2 C3 109.7(5)
C2 N2 C11 113.2(5)
C2 N2 Cu1 106.0(4)
C3 N2 C11 112.2(5)
C3 N2 Cu1 101.4(4)
C11 N2 Cu1 113.6(4)
C4 N3 C5 109.6(5)
C4 N3 C7 112.9(5)
C4 N3 Cu1 104.4(4)
C5 N3 C7 111.8(5)
C5 N3 Cu1 100.6(3)
C7 N3 Cu1 116.7(4)
C19 N4 Cu1 170.4(6)
F2 P1 F1 88.3(3)
F2 P1 F3 90.7(3)
F2 P1 F4 89.6(3)
F2 P1 F5 91.0(3)
F3 P1 F1 88.3(2)
F4 P1 F1 89.5(2)
F4 P1 F3 177.8(3)
F5 P1 F1 179.2(3)
F5 P1 F3 92.1(3)
F5 P1 F4 90.1(3)
F6 P1 F1 90.2(3)
F6 P1 F2 178.5(3)
F6 P1 F3 89.5(3)
F6 P1 F4 90.2(3)
F6 P1 F5 90.5(3)

loop_
_geom_bond_atom_site_label_1
_geom_bond_atom_site_label_2
_geom_bond_distance
C1 H1A 0.9700
C1 H1B 0.9700
C1 C2 1.525(8)
C1 N1 1.478(8)
C2 H2A 0.9700
C2 H2B 0.9700
C2 N2 1.474(8)
C3 H3A 0.9700
C3 H3B 0.9700
C3 C4 1.528(9)
C3 N2 1.481(7)
C4 H4A 0.9700
C4 H4B 0.9700
C4 N3 1.499(7)
C5 H5A 0.9700
C5 H5B 0.9700
C5 C6 1.512(9)
C5 N3 1.503(8)
C6 H6A 0.9700
C6 H6B 0.9700
C6 N1 1.494(7)
C7 C8 1.527(9)
C7 C9 1.533(9)
C7 C10 1.537(9)
C7 N3 1.514(8)
C8 H8A 0.9600
C8 H8B 0.9600
C8 H8C 0.9600
C9 H9A 0.9600
C9 H9B 0.9600
C9 H9C 0.9600
C10 H10A 0.9600
C10 H10B 0.9600
C10 H10C 0.9600
C11 C12 1.543(9)
C11 C13 1.531(9)
C11 C14 1.527(9)
C11 N2 1.515(8)
C12 H12A 0.9600
C12 H12B 0.9600
C12 H12C 0.9600
C13 H13A 0.9600
C13 H13B 0.9600
C13 H13C 0.9600
C14 H14A 0.9600
C14 H14B 0.9600
C14 H14C 0.9600
C15 C16 1.533(9)
C15 C17 1.542(9)
C15 C18 1.519(8)
C15 N1 1.528(8)
C16 H16A 0.9600
C16 H16B 0.9600
C16 H16C 0.9600
C17 H17A 0.9600
C17 H17B 0.9600
C17 H17C 0.9600
C18 H18A 0.9600
C18 H18B 0.9600
C18 H18C 0.9600
C19 C20 1.462(9)
C19 N4 1.136(8)
C20 H20A 0.9600
C20 H20B 0.9600
C20 H20C 0.9600
Cu1 N1 2.143(5)
Cu1 N2 2.134(5)
Cu1 N3 2.165(5)
Cu1 N4 1.887(6)
F1 P1 1.599(4)
F2 P1 1.577(5)
F3 P1 1.585(5)
F4 P1 1.584(4)
F5 P1 1.581(5)
F6 P1 1.565(5)

loop_
_geom_torsion_atom_site_label_1
_geom_torsion_atom_site_label_2
_geom_torsion_atom_site_label_3
_geom_torsion_atom_site_label_4
_geom_torsion
C1 C2 N2 C3 -130.4(6)
C1 C2 N2 C11 103.5(6)
C1 C2 N2 Cu1 -21.7(6)
C2 C1 N1 C6 69.2(6)
C2 C1 N1 C15 -164.8(5)
C2 C1 N1 Cu1 -42.8(5)
C3 C4 N3 C5 -129.8(6)
C3 C4 N3 C7 104.9(6)
C3 C4 N3 Cu1 -22.7(6)
C4 C3 N2 C2 65.7(7)
C4 C3 N2 C11 -167.6(5)
C4 C3 N2 Cu1 -46.1(6)
C5 C6 N1 C1 -130.4(6)
C5 C6 N1 C15 104.7(6)
C5 C6 N1 Cu1 -20.2(6)
C6 C5 N3 C4 65.4(7)
C6 C5 N3 C7 -168.7(5)
C6 C5 N3 Cu1 -44.2(6)
C8 C7 N3 C4 -59.5(6)
C8 C7 N3 C5 176.4(5)
C8 C7 N3 Cu1 61.4(6)
C9 C7 N3 C4 -178.2(5)
C9 C7 N3 C5 57.7(6)
C9 C7 N3 Cu1 -57.3(6)
C10 C7 N3 C4 62.6(7)
C10 C7 N3 C5 -61.5(7)
C10 C7 N3 Cu1 -176.5(4)
C12 C11 N2 C2 67.9(6)
C12 C11 N2 C3 -56.9(7)
C12 C11 N2 Cu1 -171.2(4)
C13 C11 N2 C2 -170.6(5)
C13 C11 N2 C3 64.6(7)
C13 C11 N2 Cu1 -49.7(6)
C14 C11 N2 C2 -52.5(7)
C14 C11 N2 C3 -177.3(5)
C14 C11 N2 Cu1 68.4(6)
C16 C15 N1 C1 -58.0(7)
C16 C15 N1 C6 66.2(7)
C16 C15 N1 Cu1 -173.4(4)
C17 C15 N1 C1 -179.4(5)
C17 C15 N1 C6 -55.2(6)
C17 C15 N1 Cu1 65.2(5)
C18 C15 N1 C1 62.6(6)
C18 C15 N1 C6 -173.2(5)
C18 C15 N1 Cu1 -52.8(6)
C20 C19 N4 Cu1 -20(16)
N1 C1 C2 N2 46.5(7)
N1 Cu1 N2 C2 -2.0(4)
N1 Cu1 N2 C3 112.5(4)
N1 Cu1 N2 C11 -126.9(4)
N1 Cu1 N3 C4 -88.3(4)
N1 Cu1 N3 C5 25.4(4)
N1 Cu1 N3 C7 146.4(4)
N1 Cu1 N4 C19 -74(3)
N2 C3 C4 N3 50.0(7)
N2 Cu1 N1 C1 24.3(4)
N2 Cu1 N1 C6 -90.8(4)
N2 Cu1 N1 C15 144.6(4)
N2 Cu1 N3 C4 -2.1(4)
N2 Cu1 N3 C5 111.5(4)
N2 Cu1 N3 C7 -127.4(4)
N2 Cu1 N4 C19 158(3)
N3 C5 C6 N1 47.0(7)
N3 Cu1 N1 C1 111.3(4)
N3 Cu1 N1 C6 -3.8(4)
N3 Cu1 N1 C15 -128.4(4)
N3 Cu1 N2 C2 -88.9(4)
N3 Cu1 N2 C3 25.6(4)
N3 Cu1 N2 C11 146.2(4)
N3 Cu1 N4 C19 37(3)
N4 Cu1 N1 C1 -122.0(4)
N4 Cu1 N1 C6 122.9(4)
N4 Cu1 N1 C15 -1.7(5)
N4 Cu1 N2 C2 138.6(4)
N4 Cu1 N2 C3 -106.9(4)
N4 Cu1 N2 C11 13.7(5)
N4 Cu1 N3 C4 140.6(4)
N4 Cu1 N3 C5 -105.8(4)
N4 Cu1 N3 C7 15.3(5)
